data_4109989
loop_
_publ_author_name
'Shinji Yamada'
'Naoko Uematsu'
'Kaori Yamashita'

_publ_section_title
;
 Role of Cation-\p Interactions in the Photodimerization of
 trans-4-Styrylpyridines
;
_journal_name_full 'Journal of the American Chemical Society'
_journal_page_first 12100
_journal_page_last 12101
_journal_paper_doi 10.1021/ja074874y
_journal_volume 129
_journal_year 2007
_chemical_formula_moiety 'C13 H16 Cl N O2 '
_chemical_formula_sum 'C13 H16 Cl N O2'
_chemical_formula_weight 253.73
_space_group_IT_number 14
_symmetry_cell_setting monoclinic
_symmetry_Int_Tables_number 14
_symmetry_space_group_name_Hall '-P 2yn'
_symmetry_space_group_name_H-M 'P 1 21/n 1'
_cell_angle_alpha 90.0000
_cell_angle_beta 95.659(16)
_cell_angle_gamma 90.0000
_cell_formula_units_Z 4
_cell_length_a 9.675(2)
_cell_length_b 17.749(3)
_cell_length_c 7.8416(14)
_cell_measurement_reflns_used 25
_cell_measurement_temperature 298.1
_cell_measurement_theta_max 26.8
_cell_measurement_theta_min 18.0
_cell_volume 1340.0(4)
_computing_cell_refinement WinAFC
_computing_data_collection WinAFC
_computing_data_reduction CrystalStructure
_computing_publication_material 'CrystalStructure 3.8'
_computing_structure_refinement SHELXL
_computing_structure_solution SIR92
_diffrn_measured_fraction_theta_full 0.951
_diffrn_measured_fraction_theta_max 0.951
_diffrn_measurement_device_type 'Rigaku AFC7R'
_diffrn_measurement_method \w-2\q
_diffrn_radiation_type 'Cu K\a'
_diffrn_radiation_wavelength 1.54178
_diffrn_reflns_av_R_equivalents 0.061
_diffrn_reflns_limit_h_max 11
_diffrn_reflns_limit_h_min -11
_diffrn_reflns_limit_k_max 21
_diffrn_reflns_limit_k_min 0
_diffrn_reflns_limit_l_max 6
_diffrn_reflns_limit_l_min -9
_diffrn_reflns_number 3235
_diffrn_reflns_theta_full 68.00
_diffrn_reflns_theta_max 68.00
_diffrn_standards_decay_% 10.28
_diffrn_standards_interval_count 0
_diffrn_standards_number 3
_exptl_absorpt_coefficient_mu 2.449
_exptl_absorpt_correction_type none
_exptl_crystal_colour colorless
_exptl_crystal_density_diffrn 1.258
_exptl_crystal_description prismatic
_exptl_crystal_F_000 536.00
_exptl_crystal_size_max 0.50
_exptl_crystal_size_mid 0.30
_exptl_crystal_size_min 0.25
_refine_diff_density_max 0.34
_refine_diff_density_min -0.26
_refine_ls_extinction_coef 0.0065(9)
_refine_ls_extinction_method SHELXL
_refine_ls_goodness_of_fit_ref 1.104
_refine_ls_hydrogen_treatment refall
_refine_ls_number_parameters 220
_refine_ls_number_reflns 2332
_refine_ls_R_factor_gt 0.0474
_refine_ls_shift/su_max 0.0000
_refine_ls_structure_factor_coef Fsqd
_refine_ls_weighting_details 'w = 1/[\s^2^(Fo^2^)+(0.0650P)^2^+0.4058P] where P=(Fo^2^+2Fc^2^)/3'
_refine_ls_weighting_scheme calc
_refine_ls_wR_factor_ref 0.1350
_reflns_number_gt 2076
_reflns_number_total 2332
_reflns_threshold_expression F^2^>2.0\s(F^2^)
_cod_data_source_file ja074874ysi20070703_040529.cif
_cod_data_source_block '_4-STYLYLPYRIDINEHCL1'
_cod_original_cell_volume 1339.9(4)
_cod_original_formula_sum 'C13 H16 Cl N O2 '
_cod_database_code 4109989

loop_
_symmetry_equiv_pos_site_id
_symmetry_equiv_pos_as_xyz
1 +X,+Y,+Z
2 1/2-X,1/2+Y,1/2-Z
3 -X,-Y,-Z
4 1/2+X,1/2-Y,1/2+Z

loop_
_atom_site_label
_atom_site_type_symbol
_atom_site_fract_x
_atom_site_fract_y
_atom_site_fract_z
_atom_site_U_iso_or_equiv
_atom_site_adp_type
_atom_site_occupancy
_atom_site_symmetry_multiplicity
_atom_site_calc_flag
Cl(1) Cl 0.41438(6) 0.90892(3) 0.30042(8) 0.0650(2) Uani 1.00 1 d
O(1) O 0.4391(4) 0.93029(18) 0.7039(3) 0.0985(8) Uani 1.00 1 d
O(2) O 0.29112(19) 0.86204(10) -0.0610(2) 0.0626(4) Uani 1.00 1 d
N(1) N 0.17815(18) 1.21612(11) 0.4657(2) 0.0535(4) Uani 1.00 1 d
C(1) C 0.2574(2) 1.15636(13) 0.5105(3) 0.0580(5) Uani 1.00 1 d
C(2) C 0.2200(2) 1.08698(13) 0.4510(3) 0.0574(5) Uani 1.00 1 d
C(3) C 0.0980(2) 1.07635(11) 0.3456(2) 0.0503(4) Uani 1.00 1 d
C(4) C 0.0185(2) 1.14024(13) 0.2999(3) 0.0561(5) Uani 1.00 1 d
C(5) C 0.0612(2) 1.20916(13) 0.3617(3) 0.0574(5) Uani 1.00 1 d
C(6) C 0.0603(2) 0.99983(12) 0.2875(2) 0.0554(5) Uani 1.00 1 d
C(7) C -0.0564(2) 0.98230(12) 0.1955(3) 0.0559(5) Uani 1.00 1 d
C(8) C -0.1011(2) 0.90608(11) 0.1376(2) 0.0535(5) Uani 1.00 1 d
C(9) C -0.0203(2) 0.84164(13) 0.1697(3) 0.0596(5) Uani 1.00 1 d
C(10) C -0.0704(2) 0.77166(14) 0.1162(3) 0.0667(6) Uani 1.00 1 d
C(11) C -0.2005(3) 0.76508(15) 0.0306(3) 0.0721(7) Uani 1.00 1 d
C(12) C -0.2811(2) 0.82824(16) -0.0043(3) 0.0712(6) Uani 1.00 1 d
C(13) C -0.2316(2) 0.89813(14) 0.0502(3) 0.0621(5) Uani 1.00 1 d
H(1) H 0.197 1.262 0.506 0.086 Uiso 1.00 1 c
H(2) H 0.343 1.1641 0.586 0.065 Uiso 1.00 1 c
H(3) H 0.279 1.0504 0.477 0.077 Uiso 1.00 1 c
H(4) H -0.056 1.1372 0.229 0.052 Uiso 1.00 1 c
H(5) H 0.015 1.2499 0.336 0.076 Uiso 1.00 1 c
H(6) H 0.132 0.9576 0.322 0.073 Uiso 1.00 1 c
H(7) H -0.130 1.0237 0.166 0.073 Uiso 1.00 1 c
H(8) H 0.067 0.8450 0.235 0.069 Uiso 1.00 1 c
H(9) H -0.015 0.7324 0.140 0.090 Uiso 1.00 1 c
H(10) H -0.231 0.7194 -0.006 0.097 Uiso 1.00 1 c
H(11) H -0.380 0.8237 -0.072 0.088 Uiso 1.00 1 c
H(12) H -0.292 0.9401 0.032 0.079 Uiso 1.00 1 c
H(13) H 0.425 0.925 0.596 0.108 Uiso 1.00 1 c
H(14) H 0.376 0.9392 0.678 0.019 Uiso 1.00 1 c
H(15) H 0.341 0.8769 -0.125 0.075 Uiso 1.00 1 c
H(16) H 0.322 0.8821 0.031 0.082 Uiso 1.00 1 c

loop_
_atom_site_aniso_label
_atom_site_aniso_U_11
_atom_site_aniso_U_22
_atom_site_aniso_U_33
_atom_site_aniso_U_12
_atom_site_aniso_U_13
_atom_site_aniso_U_23
Cl(1) 0.0685(4) 0.0578(3) 0.0663(4) 0.0037(2) -0.0062(2) -0.0072(2)
O(1) 0.134(2) 0.0878(16) 0.0756(17) -0.0315(18) 0.0192(17) 0.0060(12)
O(2) 0.0664(10) 0.0578(9) 0.0614(10) -0.0071(7) -0.0054(8) 0.0064(7)
N(1) 0.0547(9) 0.0496(9) 0.0559(10) -0.0026(7) 0.0036(7) -0.0069(7)
C(1) 0.0473(10) 0.0654(13) 0.0599(12) 0.0002(9) -0.0027(9) 0.0011(10)
C(2) 0.0494(10) 0.0535(11) 0.0685(14) 0.0062(9) 0.0014(9) 0.0076(9)
C(3) 0.0519(10) 0.0471(10) 0.0528(11) -0.0028(8) 0.0094(8) 0.0028(8)
C(4) 0.0488(10) 0.0563(11) 0.0611(12) -0.0009(9) -0.0056(9) 0.0011(9)
C(5) 0.0559(11) 0.0504(11) 0.0641(13) 0.0089(9) -0.0028(9) -0.0002(9)
C(6) 0.0555(11) 0.0477(10) 0.0626(13) 0.0029(8) 0.0039(9) 0.0015(9)
C(7) 0.0552(11) 0.0478(10) 0.0646(13) 0.0028(8) 0.0060(9) 0.0013(9)
C(8) 0.0587(11) 0.0461(10) 0.0571(12) -0.0041(8) 0.0139(9) -0.0003(8)
C(9) 0.0591(12) 0.0569(12) 0.0635(13) -0.0016(10) 0.0089(10) 0.0003(9)
C(10) 0.0770(15) 0.0468(11) 0.0778(16) 0.0025(11) 0.0152(12) -0.0025(10)
C(11) 0.0823(16) 0.0529(13) 0.0831(17) -0.0173(11) 0.0187(13) -0.0154(11)
C(12) 0.0625(13) 0.0731(15) 0.0780(16) -0.0132(11) 0.0070(12) -0.0103(12)
C(13) 0.0598(12) 0.0564(12) 0.0709(14) -0.0013(10) 0.0101(10) -0.0021(10)

loop_
_atom_type_symbol
_atom_type_description
_atom_type_scat_dispersion_real
_atom_type_scat_dispersion_imag
_atom_type_scat_source
C C 0.018 0.009
;
International Tables for Crystallography
(1992, Vol. C, Tables 4.2.6.8 and 6.1.1.4)
;
H H 0.000 0.000
;
International Tables for Crystallography
(1992, Vol. C, Table 6.1.1.4)
;
N N 0.031 0.018
;
International Tables for Crystallography
(1992, Vol. C, Tables 4.2.6.8 and 6.1.1.4)
;
Cl Cl 0.364 0.702
;
International Tables for Crystallography
(1992, Vol. C, Tables 4.2.6.8 and 6.1.1.4)
;
O O 0.049 0.032
;
International Tables for Crystallography
(1992, Vol. C, Tables 4.2.6.8 and 6.1.1.4)
;

loop_
_geom_angle_atom_site_label_1
_geom_angle_atom_site_label_2
_geom_angle_atom_site_label_3
_geom_angle
_geom_angle_publ_flag
C(1) N(1) C(5) 121.19(19) yes
N(1) C(1) C(2) 120.3(2) yes
C(1) C(2) C(3) 120.8(2) yes
C(2) C(3) C(4) 117.23(19) yes
C(2) C(3) C(6) 118.86(18) yes
C(4) C(3) C(6) 123.91(18) yes
C(3) C(4) C(5) 119.81(19) yes
N(1) C(5) C(4) 120.6(2) yes
C(3) C(6) C(7) 124.26(19) yes
C(6) C(7) C(8) 126.4(2) yes
C(7) C(8) C(9) 123.60(19) yes
C(7) C(8) C(13) 118.09(19) yes
C(9) C(8) C(13) 118.3(2) yes
C(8) C(9) C(10) 120.5(2) yes
C(9) C(10) C(11) 120.1(2) yes
C(10) C(11) C(12) 120.1(2) yes
C(11) C(12) C(13) 119.8(2) yes
C(8) C(13) C(12) 121.1(2) yes
H(13) O(1) H(14) 70 no
H(15) O(2) H(16) 103 no
C(1) N(1) H(1) 123 no
C(5) N(1) H(1) 116 no
N(1) C(1) H(2) 118.6 no
C(2) C(1) H(2) 121.1 no
C(1) C(2) H(3) 116.7 no
C(3) C(2) H(3) 122.4 no
C(3) C(4) H(4) 121.0 no
C(5) C(4) H(4) 119.2 no
N(1) C(5) H(5) 116.8 no
C(4) C(5) H(5) 122.6 no
C(3) C(6) H(6) 116.5 no
C(7) C(6) H(6) 119.3 no
C(6) C(7) H(7) 119.4 no
C(8) C(7) H(7) 114.0 no
C(8) C(9) H(8) 120.1 no
C(10) C(9) H(8) 119.2 no
C(9) C(10) H(9) 117 no
C(11) C(10) H(9) 123 no
C(10) C(11) H(10) 119 no
C(12) C(11) H(10) 121 no
C(11) C(12) H(11) 120.4 no
C(13) C(12) H(11) 119.8 no
C(8) C(13) H(12) 120.8 no
C(12) C(13) H(12) 118.0 no

loop_
_geom_bond_atom_site_label_1
_geom_bond_atom_site_label_2
_geom_bond_distance
_geom_bond_publ_flag
N(1) C(1) 1.335(2) yes
N(1) C(5) 1.334(2) yes
C(1) C(2) 1.354(3) yes
C(2) C(3) 1.385(2) yes
C(3) C(4) 1.397(2) yes
C(3) C(6) 1.467(2) yes
C(4) C(5) 1.364(3) yes
C(6) C(7) 1.316(2) yes
C(7) C(8) 1.478(2) yes
C(8) C(9) 1.394(3) yes
C(8) C(13) 1.382(3) yes
C(9) C(10) 1.383(3) yes
C(10) C(11) 1.372(3) yes
C(11) C(12) 1.377(3) yes
C(12) C(13) 1.382(3) yes
O(1) H(13) 0.85 no
O(1) H(14) 0.65 no
O(2) H(15) 0.78 no
O(2) H(16) 0.84 no
N(1) H(1) 0.88 no
C(1) H(2) 0.98 no
C(2) H(3) 0.87 no
C(4) H(4) 0.86 no
C(5) H(5) 0.86 no
C(6) H(6) 1.04 no
C(7) H(7) 1.03 no
C(9) H(8) 0.95 no
C(10) H(9) 0.89 no
C(11) H(10) 0.90 no
C(12) H(11) 1.05 no
C(13) H(12) 0.95 no

loop_
_geom_contact_atom_site_label_1
_geom_contact_atom_site_label_2
_geom_contact_distance
_geom_contact_site_symmetry_2
Cl(1) O(1) 3.173(3) .
Cl(1) O(1) 3.188(3) 3_676
Cl(1) O(2) 3.079(2) .
Cl(1) C(1) 3.563(2) 3_676
O(1) Cl(1) 3.173(3) .
O(1) Cl(1) 3.188(3) 3_676
O(1) O(2) 2.726(4) 1_556
O(2) Cl(1) 3.079(2) .
O(2) O(1) 2.726(4) 1_554
O(2) N(1) 2.704(2) 2_545
O(2) C(4) 3.373(2) 3_575
O(2) C(5) 3.378(2) 2_545
N(1) O(2) 2.704(2) 2_555
N(1) C(9) 3.524(3) 3_576
N(1) C(10) 3.544(3) 3_576
C(1) Cl(1) 3.563(2) 3_676
C(1) C(8) 3.457(3) 3_576
C(1) C(9) 3.562(3) 3_576
C(2) C(7) 3.545(3) 3_576
C(2) C(8) 3.532(3) 3_576
C(3) C(13) 3.507(3) 3_575
C(4) O(2) 3.373(2) 3_575
C(5) O(2) 3.378(2) 2_555
C(5) C(11) 3.508(3) 3_575
C(7) C(2) 3.545(3) 3_576
C(7) C(7) 3.413(3) 3_575
C(8) C(1) 3.457(3) 3_576
C(8) C(2) 3.532(3) 3_576
C(9) N(1) 3.524(3) 3_576
C(9) C(1) 3.562(3) 3_576
C(10) N(1) 3.544(3) 3_576
C(11) C(5) 3.508(3) 3_575
C(13) C(3) 3.507(3) 3_575

loop_
_geom_torsion_atom_site_label_1
_geom_torsion_atom_site_label_2
_geom_torsion_atom_site_label_3
_geom_torsion_atom_site_label_4
_geom_torsion
C(1) N(1) C(5) C(4) 0.8(3)
C(5) N(1) C(1) C(2) -0.1(2)
N(1) C(1) C(2) C(3) -1.3(3)
C(1) C(2) C(3) C(4) 1.9(3)
C(1) C(2) C(3) C(6) -178.6(2)
C(2) C(3) C(4) C(5) -1.2(3)
C(2) C(3) C(6) C(7) 175.9(2)
C(4) C(3) C(6) C(7) -4.6(3)
C(6) C(3) C(4) C(5) 179.3(2)
C(3) C(4) C(5) N(1) -0.1(3)
C(3) C(6) C(7) C(8) -178.3(2)
C(6) C(7) C(8) C(9) -2.3(4)
C(6) C(7) C(8) C(13) 176.2(2)
C(7) C(8) C(9) C(10) 178.0(2)
C(7) C(8) C(13) C(12) -178.6(2)
C(9) C(8) C(13) C(12) -0.0(3)
C(13) C(8) C(9) C(10) -0.5(3)
C(8) C(9) C(10) C(11) 0.1(3)
C(9) C(10) C(11) C(12) 0.8(4)
C(10) C(11) C(12) C(13) -1.3(4)
C(11) C(12) C(13) C(8) 0.9(4)
